data_1545628
loop_
_publ_author_name
'Eicher, S. M.'
'Greedan, J. E.'

_publ_section_title
;
 Crystal structures and magnetic properties of BaTiF5 and CaTiF5
;
_journal_name_full 'Journal of Solid State Chemistry'
_journal_page_first 12
_journal_page_last 21
_journal_paper_doi 10.1016/0022-4596(84)90193-2
_journal_volume 52
_journal_year 1984
_chemical_formula_moiety '2(F17 Ti3), F20 Ti2, 8(Ba)'
_chemical_formula_sum 'Ba F5 Ti'
_chemical_formula_weight 280.23
_space_group_IT_number 87
_symmetry_cell_setting tetragonal
_symmetry_Int_Tables_number 87
_symmetry_space_group_name_Hall '-I 4'
_symmetry_space_group_name_H-M 'I 4/m'
_cell_angle_alpha 90.
_cell_angle_beta 90.
_cell_angle_gamma 90.
_cell_formula_units_Z 16
_cell_length_a 15.091(5)
_cell_length_b 15.091(5)
_cell_length_c 7.670(3)
_cell_volume 1746.8(11)
_diffrn_ambient_temperature 293
_diffrn_radiation_probe x-ray
_diffrn_radiation_type MoK\a
_diffrn_radiation_wavelength 0.71069
_exptl_absorpt_coefficient_mu 11.2
_exptl_crystal_density_diffrn 4.26
_exptl_crystal_density_meas 4.20
_refine_ls_number_reflns 1084
_refine_ls_R_factor_gt 0.0332
_refine_ls_wR_factor_gt 0.0355
_cod_data_source_file JSSC-1984-52-12-21-1.cif
_cod_data_source_block BaTiF5
_cod_original_cell_volume 1746.8(13)
_cod_database_code 1545628

loop_
_symmetry_equiv_pos_site_id
_symmetry_equiv_pos_as_xyz
1 x,y,z
2 -y,x,z
3 -x,-y,z
4 y,-x,z
5 -x,-y,-z
6 y,-x,-z
7 x,y,-z
8 -y,x,-z
9 1/2+x,1/2+y,1/2+z
10 1/2-y,1/2+x,1/2+z
11 1/2-x,1/2-y,1/2+z
12 1/2+y,1/2-x,1/2+z
13 1/2-x,1/2-y,1/2-z
14 1/2+y,1/2-x,1/2-z
15 1/2+x,1/2+y,1/2-z
16 1/2-y,1/2+x,1/2-z

loop_
_atom_site_aniso_label
_atom_site_aniso_U_11
_atom_site_aniso_U_22
_atom_site_aniso_U_33
_atom_site_aniso_U_23
_atom_site_aniso_U_13
_atom_site_aniso_U_12
Ti2 0.0136(12) 0.0154(12) 0.0109(11) 0.0000 0.0000 0.0011(10)
Ti3 0.0099(8) 0.0085(5) 0.0114(8) 0.0000 0.0000 -0.0010(6)
F1 0.049(3) 0.046(3) 0.016(2) 0.010(2) -0.001(2) -0.023(3)
F2 0.041(3) 0.025(2) 0.015(2) -0.0014(18) -0.0045(19) -0.011(2)
F4 0.013(3) 0.018(3) 0.062(5) 0.0000 0.0000 -0.001(3)
F5 0.042(3) 0.042(3) 0.0200 0.0000 0.0000 0.0000
F6 0.016(3) 0.014(3) 0.039(7) 0.001(4) 0.003(4) 0.003(3)
F7 0.015(3) 0.020(3) 0.042(4) 0.0000 0.0000 0.003(2)
Ti1 0.0087(7) 0.0087(7) 0.0125(11) 0.0000 0.0000 0.0000
F3 0.015(4) 0.025(5) 0.031(5) 0.006(4) 0.004(4) -0.003(4)
F8 0.023(4) 0.017(4) 0.030(5) -0.005(4) -0.010(4) 0.001(4)
F9 0.009(6) 0.029(7) 0.039(7) 0.0000 0.0000 -0.006(5)
Ba1 0.0139(3) 0.0156(3) 0.0130(3) 0.0000 0.0000 -0.0029(2)
Ba2 0.0100(3) 0.0117(3) 0.0152(3) 0.0000 0.0000 0.0018(2)

loop_
_atom_site_label
_atom_site_type_symbol
_atom_site_thermal_displace_type
_atom_site_fract_x
_atom_site_fract_y
_atom_site_fract_z
_atom_site_occupancy
_atom_site_U_iso_or_equiv
_atom_site_calc_flag
_atom_site_refinement_flags
_atom_site_disorder_assembly
_atom_site_disorder_group
Ti2 Ti Uani 0.00000 0.50000 0.00000 1.000 0.0133(7) . . . .
Ti3 Ti Uani 0.16700(10) 0.31740(10) 0.00000 1.000 0.0099(4) . . . .
F1 F Uani 0.1055(3) 0.2423(3) 0.1702(6) 1.000 0.0370(16) . . . .
F2 F Uani 0.2153(3) 0.4014(3) 0.1688(5) 1.000 0.0270(14) . . . .
F4 F Uani 0.1092(4) 0.5678(4) 0.00000 1.000 0.031(2) . . . .
F5 F Uani 0.00000 0.50000 0.25000 1.000 0.035(2) . . . .
F6 F Uani 0.0527(5) 0.3817(5) 0.03370 0.500 0.023(3) . . . .
F7 F Uani 0.2751(4) 0.2439(4) 0.00000 1.000 0.0257(19) . . . .
Ti1 Ti Uani 0.00000 0.00000 0.2144(3) 1.000 0.0100(5) . . . .
F3 F Uani 0.1176(5) 0.0492(6) 0.2273(12) 0.500 0.024(3) . . . .
F8 F Uani 0.0921(6) 0.0465(5) 0.3669(11) 0.500 0.023(3) . . . .
F9 F Uani 0.0771(7) 0.0318(8) 0.00000 0.500 0.026(4) . . . .
Ba1 Ba Uani 0.24900 0.07160 0.00000 1.000 0.0142(2) . . . .
Ba2 Ba Uani 0.28420 0.55470 0.00000 1.000 0.0123(2) . . . .

loop_
_geom_angle_atom_site_label_1
_geom_angle_atom_site_label_2
_geom_angle_atom_site_label_3
_geom_angle
_geom_angle_site_symmetry_1
_geom_angle_site_symmetry_2
_geom_angle_site_symmetry_3
_geom_angle_publ_flag
F4 Ti2 F5 90.00 . . . yes
F4 Ti2 F6 97.8(3) . . . yes
F4 Ti2 F4 180.00 . . 3_565 yes
F4 Ti2 F6 82.2(3) . . 3_565 yes
F4 Ti2 F5 90.00 . . 5_565 yes
F4 Ti2 F6 82.2(3) . . 5_565 yes
F4 Ti2 F6 97.8(3) . . 7_555 yes
F5 Ti2 F6 82.47(3) . . . yes
F4 Ti2 F5 90.00 3_565 . . yes
F5 Ti2 F6 82.47(3) . . 3_565 yes
F5 Ti2 F5 180.00 . . 5_565 yes
F5 Ti2 F6 97.53(3) . . 5_565 yes
F5 Ti2 F6 97.53(3) . . 7_555 yes
F4 Ti2 F6 82.2(3) 3_565 . . yes
F6 Ti2 F6 164.93(4) . . 3_565 yes
F5 Ti2 F6 97.53(3) 5_565 . . yes
F6 Ti2 F6 180.00 . . 5_565 yes
F6 Ti2 F6 15.07(4) . . 7_555 yes
F4 Ti2 F6 97.8(3) 3_565 . 3_565 yes
F4 Ti2 F5 90.00 3_565 . 5_565 yes
F4 Ti2 F6 97.8(3) 3_565 . 5_565 yes
F4 Ti2 F6 82.2(3) 3_565 . 7_555 yes
F5 Ti2 F6 97.53(3) 5_565 . 3_565 yes
F6 Ti2 F6 15.07(4) 3_565 . 5_565 yes
F6 Ti2 F6 180.00 3_565 . 7_555 yes
F5 Ti2 F6 82.47(3) 5_565 . 5_565 yes
F5 Ti2 F6 82.47(3) 5_565 . 7_555 yes
F6 Ti2 F6 164.93(4) 5_565 . 7_555 yes
F1 Ti3 F2 96.34(18) . . . yes
F1 Ti3 F6 77.6(2) . . . yes
F1 Ti3 F7 93.81(19) . . . yes
F1 Ti3 F1 83.4(2) . . 7_555 yes
F1 Ti3 F2 173.0(2) . . 7_555 yes
F1 Ti3 F6 87.6(2) . . 7_555 yes
F2 Ti3 F6 85.5(2) . . . yes
F2 Ti3 F7 93.23(19) . . . yes
F1 Ti3 F2 173.0(2) 7_555 . . yes
F2 Ti3 F2 83.04(18) . . 7_555 yes
F2 Ti3 F6 95.3(2) . . 7_555 yes
F6 Ti3 F7 171.12(16) . . . yes
F1 Ti3 F6 87.6(2) 7_555 . . yes
F2 Ti3 F6 95.3(2) 7_555 . . yes
F6 Ti3 F6 14.88(4) . . 7_555 yes
F1 Ti3 F7 93.81(19) 7_555 . . yes
F2 Ti3 F7 93.23(19) 7_555 . . yes
F6 Ti3 F7 171.12(16) 7_555 . . yes
F1 Ti3 F2 96.34(18) 7_555 . 7_555 yes
F1 Ti3 F6 77.6(2) 7_555 . 7_555 yes
F2 Ti3 F6 85.5(2) 7_555 . 7_555 yes
F8 Ti1 F9 120.9(4) 4_555 . 3_555 yes
F9 Ti1 F9 50.9(4) 3_555 . 4_555 yes
F3 Ti1 F8 34.2(4) . . . yes
F3 Ti1 F9 55.5(4) . . . yes
F3 Ti1 F3 89.9(4) . . 2_555 yes
F3 Ti1 F8 91.5(4) . . 2_555 yes
F3 Ti1 F9 92.2(4) . . 2_555 yes
F3 Ti1 F3 174.1(4) . . 3_555 yes
F3 Ti1 F8 140.0(4) . . 3_555 yes
F3 Ti1 F9 130.4(4) . . 3_555 yes
F3 Ti1 F3 89.9(4) . . 4_555 yes
F3 Ti1 F8 85.0(4) . . 4_555 yes
F3 Ti1 F9 92.5(4) . . 4_555 yes
F8 Ti1 F9 89.6(3) . . . yes
F3 Ti1 F8 85.0(4) 2_555 . . yes
F8 Ti1 F8 68.9(3) . . 2_555 yes
F8 Ti1 F9 116.1(4) . . 2_555 yes
F3 Ti1 F8 140.0(4) 3_555 . . yes
F8 Ti1 F8 106.2(4) . . 3_555 yes
F8 Ti1 F9 164.1(4) . . 3_555 yes
F3 Ti1 F8 91.5(4) 4_555 . . yes
F8 Ti1 F8 68.9(3) . . 4_555 yes
F8 Ti1 F9 120.9(4) . . 4_555 yes
F3 Ti1 F9 92.5(4) 2_555 . . yes
F8 Ti1 F9 120.9(4) 2_555 . . yes
F9 Ti1 F9 50.9(4) . . 2_555 yes
F3 Ti1 F9 130.4(4) 3_555 . . yes
F8 Ti1 F9 164.1(4) 3_555 . . yes
F9 Ti1 F9 74.9(3) . . 3_555 yes
F3 Ti1 F9 92.2(4) 4_555 . . yes
F8 Ti1 F9 116.1(4) 4_555 . . yes
F9 Ti1 F9 50.9(4) . . 4_555 yes
F3 Ti1 F8 34.2(4) 2_555 . 2_555 yes
F3 Ti1 F9 55.5(4) 2_555 . 2_555 yes
F3 Ti1 F3 89.9(4) 2_555 . 3_555 yes
F3 Ti1 F8 91.5(4) 2_555 . 3_555 yes
F3 Ti1 F9 92.2(4) 2_555 . 3_555 yes
F3 Ti1 F3 174.1(4) 2_555 . 4_555 yes
F3 Ti1 F8 140.0(4) 2_555 . 4_555 yes
F3 Ti1 F9 130.4(4) 2_555 . 4_555 yes
F8 Ti1 F9 89.6(3) 2_555 . 2_555 yes
F3 Ti1 F8 85.0(4) 3_555 . 2_555 yes
F8 Ti1 F8 68.9(3) 2_555 . 3_555 yes
F8 Ti1 F9 116.1(4) 2_555 . 3_555 yes
F3 Ti1 F8 140.0(4) 4_555 . 2_555 yes
F8 Ti1 F8 106.2(4) 2_555 . 4_555 yes
F8 Ti1 F9 164.1(4) 2_555 . 4_555 yes
F3 Ti1 F9 92.5(4) 3_555 . 2_555 yes
F8 Ti1 F9 120.9(4) 3_555 . 2_555 yes
F9 Ti1 F9 50.9(4) 2_555 . 3_555 yes
F3 Ti1 F9 130.4(4) 4_555 . 2_555 yes
F8 Ti1 F9 164.1(4) 4_555 . 2_555 yes
F9 Ti1 F9 74.9(3) 2_555 . 4_555 yes
F3 Ti1 F8 34.2(4) 3_555 . 3_555 yes
F3 Ti1 F9 55.5(4) 3_555 . 3_555 yes
F3 Ti1 F3 89.9(4) 3_555 . 4_555 yes
F3 Ti1 F8 91.5(4) 3_555 . 4_555 yes
F3 Ti1 F9 92.2(4) 3_555 . 4_555 yes
F8 Ti1 F9 89.6(3) 3_555 . 3_555 yes
F3 Ti1 F8 85.0(4) 4_555 . 3_555 yes
F8 Ti1 F8 68.9(3) 3_555 . 4_555 yes
F8 Ti1 F9 116.1(4) 3_555 . 4_555 yes
F3 Ti1 F9 92.5(4) 4_555 . 3_555 yes
F3 Ti1 F9 55.5(4) 4_555 . 4_555 yes
F8 Ti1 F9 89.6(3) 4_555 . 4_555 yes
F3 Ti1 F8 34.2(4) 4_555 . 4_555 yes
Ti2 F5 Ti2 180.00 . . 10_555 yes
Ti2 F6 Ti3 140.5(4) . . . yes
Ti1 F3 F8 73.9(6) . . . yes
Ti1 F8 F3 71.9(6) . . . yes
Ti1 F9 Ti1 105.1(5) . . 5_555 yes

loop_
_geom_bond_atom_site_label_1
_geom_bond_atom_site_label_2
_geom_bond_distance
_geom_bond_site_symmetry_1
_geom_bond_site_symmetry_2
_geom_bond_publ_flag
Ti2 F4 1.940(6) . . yes
Ti2 F5 1.9175(8) . . yes
Ti2 F6 1.971(8) . . yes
Ti2 F4 1.940(6) . 3_565 yes
Ti2 F6 1.971(8) . 3_565 yes
Ti2 F5 1.9175(8) . 5_565 yes
Ti2 F6 1.971(8) . 5_565 yes
Ti2 F6 1.971(8) . 7_555 yes
Ti3 F1 1.962(5) . . yes
Ti3 F2 1.953(4) . . yes
Ti3 F6 1.996(8) . . yes
Ti3 F7 1.973(6) . . yes
Ti3 F1 1.962(5) . 7_555 yes
Ti3 F2 1.953(4) . 7_555 yes
Ti3 F6 1.996(8) . 7_555 yes
Ti1 F3 1.926(8) . . yes
Ti1 F8 1.947(9) . . yes
Ti1 F9 2.071(7) . . yes
Ti1 F3 1.926(8) . 2_555 yes
Ti1 F8 1.947(9) . 2_555 yes
Ti1 F9 2.071(7) . 2_555 yes
Ti1 F3 1.926(8) . 3_555 yes
Ti1 F8 1.947(9) . 3_555 yes
Ti1 F9 2.071(7) . 3_555 yes
Ti1 F3 1.926(8) . 4_555 yes
Ti1 F8 1.947(9) . 4_555 yes
Ti1 F9 2.071(7) . 4_555 yes
F3 F8 1.139(12) . . yes

loop_
_geom_torsion_atom_site_label_1
_geom_torsion_atom_site_label_2
_geom_torsion_atom_site_label_3
_geom_torsion_atom_site_label_4
_geom_torsion
_geom_torsion_site_symmetry_1
_geom_torsion_site_symmetry_2
_geom_torsion_site_symmetry_3
_geom_torsion_site_symmetry_4
_geom_torsion_publ_flag
F4 Ti2 F6 Ti3 -22.5(2) . . . . no
F5 Ti2 F6 Ti3 -111.5(3) . . . . no
F6 Ti2 F6 Ti3 68.5(10) 7_555 . . . no
F6 Ti2 F6 Ti3 -68.5(10) . . 7_555 . no
F1 Ti3 F6 Ti2 160.3(3) . . . . no
F2 Ti3 F6 Ti2 62.8(3) . . . . no
F1 Ti3 F6 Ti2 -115.9(3) 7_555 . . . no
F2 Ti3 F6 Ti2 -19.7(3) 7_555 . . . no
F6 Ti3 F6 Ti2 -68.5(10) 7_555 . . . no
F1 Ti3 F6 Ti2 115.9(3) . . 7_555 . no
F2 Ti3 F6 Ti2 19.7(3) . . 7_555 . no
F6 Ti3 F6 Ti2 68.5(10) . . 7_555 . no
F9 Ti1 F3 F8 174.4(8) . . . . no
F3 Ti1 F3 F8 81.2(6) 2_555 . . . no
F8 Ti1 F3 F8 47.1(6) 2_555 . . . no
F9 Ti1 F3 F8 136.7(6) 2_555 . . . no
F8 Ti1 F3 F8 -10.9(9) 3_555 . . . no
F9 Ti1 F3 F8 174.0(6) 3_555 . . . no
F3 Ti1 F3 F8 -92.9(6) 4_555 . . . no
F8 Ti1 F3 F8 -59.0(6) 4_555 . . . no
F9 Ti1 F3 F8 -148.4(6) 4_555 . . . no
F9 Ti1 F8 F3 -4.6(7) . . . . no
F3 Ti1 F8 F3 -97.2(6) 2_555 . . . no
F8 Ti1 F8 F3 -128.3(7) 2_555 . . . no
F9 Ti1 F8 F3 -49.7(7) 2_555 . . . no
F3 Ti1 F8 F3 179.1(6) 3_555 . . . no
F8 Ti1 F8 F3 172.7(6) 3_555 . . . no
F3 Ti1 F8 F3 87.5(6) 4_555 . . . no
F8 Ti1 F8 F3 113.7(7) 4_555 . . . no
F9 Ti1 F8 F3 37.7(7) 4_555 . . . no
